data_4113306
loop_
_publ_author_name
'Ryo Sekiya'
'Shin-ichi Nishikiori'
'Katsuyuki Ogura'

_publ_contact_author_address
;
Department of Basic Science,
Graduate School of Arts and Sciences,
The University of Tokyo,
Komaba 3-8-1, Meguro, Tokyo, 153-8902, Japan
;
_publ_contact_author_email csekiya@mail.ecc.u-tokyo.ac.jp
_publ_contact_author_fax +81-3-5454-6569
_publ_contact_author_name 'Sekiya, Ryo'
_publ_contact_author_phone +81-3-5454-6569
_publ_section_title
;
 Crystalline Inclusion Compounds Constructed through Self-Assembly of
 Isonicotinic Acid and Thiocyanato Coordination Bridges
;
_journal_name_full 'Journal of the American Chemical Society'
_journal_page_first 16587
_journal_page_last 16600
_journal_paper_doi 10.1021/ja0463280
_journal_volume 126
_journal_year 2004
_chemical_formula_sum 'C44 H30 N8 Ni2 O8 S4'
_chemical_formula_weight 1044.42
_chemical_name_systematic
;
catena-bis(N-isonicotinic acid)nickel(II)
-bis(/m-thiocyanato,N,N',S,S')(diphenylbutadiyne)1/2
;
_space_group_IT_number 2
_symmetry_cell_setting triclinic
_symmetry_space_group_name_Hall '-P 1'
_symmetry_space_group_name_H-M 'P -1'
_atom_sites_solution_hydrogens geom
_atom_sites_solution_primary direct
_atom_sites_solution_secondary difmap
_audit_creation_date 2003-10-10T21:36:26-00:00
_audit_creation_method 'WinGX routine CIF_UPDATE'
_cell_angle_alpha 115.604(3)
_cell_angle_beta 70.413(3)
_cell_angle_gamma 77.837(2)
_cell_formula_units_Z 2
_cell_length_a 14.6748(7)
_cell_length_b 11.0746(4)
_cell_length_c 18.0503(7)
_cell_measurement_temperature 293(2)
_cell_measurement_theta_max 29.98
_cell_measurement_theta_min 1.43
_cell_volume 2263.6(2)
_computing_cell_refinement RAPID-AUTO
_computing_data_collection RAPID-AUTO
_computing_structure_refinement 'SHELXL-97 (Sheldrick, 1997)'
_computing_structure_solution 'SHELXS-97 (Sheldrick, 1997)'
_diffrn_ambient_temperature 293(2)
_diffrn_measurement_device_type 'Rigaku RAXIS-RAPID'
_diffrn_measurement_method \w
_diffrn_radiation_monochromator graphite
_diffrn_radiation_type MoK\a
_diffrn_radiation_wavelength 0.71069
_diffrn_reflns_av_R_equivalents 0.0411
_diffrn_reflns_av_sigmaI/netI 0.1058
_diffrn_reflns_limit_h_max 20
_diffrn_reflns_limit_h_min -20
_diffrn_reflns_limit_k_max 15
_diffrn_reflns_limit_k_min 0
_diffrn_reflns_limit_l_max 22
_diffrn_reflns_limit_l_min -25
_diffrn_reflns_number 12603
_diffrn_reflns_theta_max 29.98
_diffrn_reflns_theta_min 1.43
_exptl_absorpt_coefficient_mu 1.079
_exptl_absorpt_correction_T_max 1.0000
_exptl_absorpt_correction_T_min 0.9206
_exptl_absorpt_correction_type numerical
_exptl_crystal_colour green
_exptl_crystal_density_diffrn 1.532
_exptl_crystal_description block
_exptl_crystal_F_000 1068
_exptl_crystal_size_max 0.10
_exptl_crystal_size_mid 0.10
_exptl_crystal_size_min 0.10
_refine_diff_density_max 0.506
_refine_diff_density_min -0.499
_refine_diff_density_rms 0.125
_refine_ls_extinction_method none
_refine_ls_goodness_of_fit_obs 1.034
_refine_ls_hydrogen_treatment mixed
_refine_ls_matrix_type full
_refine_ls_number_parameters 595
_refine_ls_number_reflns 12603
_refine_ls_number_restraints 0
_refine_ls_restrained_S_all 1.034
_refine_ls_R_factor_all 0.164
_refine_ls_R_factor_obs 0.0742
_refine_ls_shift/esd_max 0.000
_refine_ls_shift/esd_mean 0.000
_refine_ls_structure_factor_coef Fsqd
_refine_ls_weighting_details 'calc w=1/[\s^2^(Fo^2^)+(0.0599P)^2^+2.6661P] where P=(Fo^2^+2Fc^2^)/3'
_refine_ls_weighting_scheme calc
_refine_ls_wR_factor_all 0.1703
_refine_ls_wR_factor_obs 0.136
_reflns_number_observed 6445
_reflns_number_total 12603
_reflns_observed_criterion >2sigma(I)
_cod_data_source_file ja0463280si20040622_120923.cif
_cod_data_source_block diphenylbutadiyneinclude
_cod_original_cell_volume 2263.59(16)
_cod_database_code 4113306

loop_
_symmetry_equiv_pos_as_xyz
'x, y, z'
'-x, -y, -z'

loop_
_atom_site_aniso_label
_atom_site_aniso_U_11
_atom_site_aniso_U_22
_atom_site_aniso_U_33
_atom_site_aniso_U_23
_atom_site_aniso_U_13
_atom_site_aniso_U_12
C106 0.055(4) 0.053(4) 0.043(4) 0.025(3) -0.015(3) -0.016(3)
C111 0.056(4) 0.096(6) 0.057(4) 0.047(4) -0.027(4) -0.032(4)
C107 0.056(5) 0.068(5) 0.048(4) 0.030(4) -0.013(3) -0.018(4)
C101 0.066(5) 0.064(4) 0.046(4) 0.028(3) -0.019(3) -0.031(4)
C110 0.075(6) 0.092(6) 0.053(4) 0.040(4) -0.025(4) -0.025(5)
C108 0.060(5) 0.070(5) 0.052(4) 0.031(4) -0.016(4) -0.018(4)
C102 0.052(5) 0.076(5) 0.070(5) 0.031(4) -0.013(4) -0.027(4)
C109 0.068(5) 0.086(6) 0.051(4) 0.037(4) -0.020(4) -0.020(4)
C114 0.138(8) 0.065(5) 0.064(5) 0.042(4) -0.061(5) -0.060(5)
C105 0.088(7) 0.100(7) 0.046(4) 0.031(5) -0.020(4) -0.003(5)
C104 0.108(8) 0.126(9) 0.089(7) 0.051(7) -0.063(7) -0.019(7)
C112 0.061(6) 0.210(12) 0.065(6) 0.077(7) -0.010(5) 0.008(7)
C115 0.202(13) 0.132(10) 0.151(10) 0.117(9) -0.150(11) -0.128(10)
C116 0.105(9) 0.221(16) 0.237(17) 0.190(15) -0.122(11) -0.112(10)
C103 0.056(5) 0.094(7) 0.112(8) 0.050(6) -0.037(5) -0.018(5)
C113 0.059(7) 0.32(2) 0.152(11) 0.170(14) -0.027(7) -0.002(9)
Ni2 0.0284(3) 0.0221(3) 0.0262(3) 0.0135(2) -0.0135(2) -0.0070(2)
Ni1 0.0296(3) 0.0248(3) 0.0291(3) 0.0170(2) -0.0157(2) -0.0098(2)
S2 0.0300(7) 0.0320(6) 0.0498(8) 0.0279(6) -0.0208(6) -0.0121(5)
S4 0.0291(7) 0.0284(6) 0.0431(8) 0.0219(6) -0.0132(6) -0.0060(5)
S1 0.0310(7) 0.0292(6) 0.0419(8) 0.0220(6) -0.0117(6) -0.0064(5)
S3 0.0366(8) 0.0372(7) 0.0725(10) 0.0391(8) -0.0329(7) -0.0170(6)
C3 0.017(2) 0.028(2) 0.031(3) 0.014(2) -0.010(2) -0.0084(19)
C2 0.029(3) 0.026(2) 0.026(2) 0.013(2) -0.015(2) -0.011(2)
N41 0.029(2) 0.032(2) 0.027(2) 0.0150(18) -0.0136(18) -0.0105(18)
C1 0.027(3) 0.027(2) 0.021(2) 0.011(2) -0.010(2) -0.007(2)
C4 0.026(3) 0.031(2) 0.028(3) 0.017(2) -0.014(2) -0.013(2)
N2 0.038(3) 0.027(2) 0.034(2) 0.018(2) -0.018(2) -0.0090(19)
N1 0.041(3) 0.034(2) 0.038(3) 0.022(2) -0.018(2) -0.017(2)
N4 0.029(2) 0.030(2) 0.032(2) 0.0192(19) -0.0148(18) -0.0128(18)
N31 0.036(2) 0.031(2) 0.031(2) 0.0150(19) -0.018(2) -0.0086(19)
N21 0.034(2) 0.035(2) 0.034(2) 0.020(2) -0.019(2) -0.0108(19)
N11 0.032(2) 0.039(2) 0.033(2) 0.023(2) -0.0176(19) -0.0153(19)
O41 0.046(3) 0.076(3) 0.037(2) 0.022(2) -0.024(2) -0.011(2)
C13 0.040(3) 0.044(3) 0.030(3) 0.021(2) -0.017(2) -0.013(2)
N3 0.023(2) 0.031(2) 0.038(2) 0.019(2) -0.0104(18) -0.0069(18)
C43 0.039(3) 0.038(3) 0.029(3) 0.018(2) -0.017(2) -0.017(2)
C33 0.048(3) 0.043(3) 0.032(3) 0.019(3) -0.026(3) -0.018(3)
C11 0.033(3) 0.041(3) 0.031(3) 0.019(2) -0.015(2) -0.010(2)
O42 0.060(3) 0.063(3) 0.030(2) 0.011(2) -0.024(2) -0.001(2)
O11 0.053(3) 0.081(3) 0.039(2) 0.026(2) -0.025(2) -0.004(2)
C23 0.047(3) 0.043(3) 0.033(3) 0.023(3) -0.024(3) -0.015(3)
C35 0.031(3) 0.045(3) 0.031(3) 0.016(3) -0.013(2) -0.001(2)
C22 0.041(3) 0.046(3) 0.030(3) 0.019(3) -0.015(2) -0.008(3)
O32 0.062(3) 0.084(3) 0.048(3) 0.031(2) -0.040(2) -0.022(3)
C25 0.036(3) 0.053(3) 0.035(3) 0.022(3) -0.014(3) 0.003(3)
O22 0.066(3) 0.080(3) 0.044(2) 0.032(2) -0.036(2) -0.013(3)
C32 0.042(3) 0.042(3) 0.032(3) 0.013(3) -0.017(3) -0.009(3)
C21 0.033(3) 0.043(3) 0.036(3) 0.023(3) -0.017(2) -0.009(2)
C42 0.042(3) 0.033(3) 0.029(3) 0.007(2) -0.019(2) -0.002(2)
O31 0.064(3) 0.078(3) 0.036(2) 0.020(2) -0.029(2) -0.014(3)
C14 0.039(3) 0.053(4) 0.036(3) 0.025(3) -0.016(3) -0.011(3)
C24 0.044(4) 0.063(4) 0.040(3) 0.027(3) -0.022(3) 0.000(3)
C12 0.039(3) 0.047(3) 0.036(3) 0.025(3) -0.023(3) -0.010(3)
C46 0.046(3) 0.045(3) 0.030(3) 0.017(3) -0.024(3) -0.018(3)
C36 0.053(4) 0.055(4) 0.036(3) 0.022(3) -0.027(3) -0.019(3)
C15 0.037(3) 0.047(3) 0.037(3) 0.025(3) -0.020(2) -0.013(3)
C31 0.037(3) 0.043(3) 0.037(3) 0.016(3) -0.022(3) -0.009(3)
C45 0.029(3) 0.044(3) 0.025(3) 0.008(2) -0.012(2) -0.011(2)
O21 0.068(3) 0.088(4) 0.034(2) 0.029(2) -0.021(2) -0.007(3)
C16 0.042(3) 0.055(4) 0.031(3) 0.022(3) -0.016(3) -0.008(3)
C26 0.070(5) 0.050(4) 0.037(3) 0.023(3) -0.032(3) -0.021(3)
C41 0.039(3) 0.032(3) 0.034(3) 0.012(2) -0.017(2) -0.005(2)
C44 0.028(3) 0.049(3) 0.037(3) 0.022(3) -0.017(2) -0.011(2)
O12 0.061(3) 0.095(4) 0.034(2) 0.027(3) -0.021(2) -0.006(3)
C34 0.049(4) 0.049(3) 0.042(3) 0.021(3) -0.031(3) -0.009(3)

loop_
_atom_site_label
_atom_site_type_symbol
_atom_site_fract_x
_atom_site_fract_y
_atom_site_fract_z
_atom_site_U_iso_or_equiv
_atom_site_thermal_displace_type
_atom_site_occupancy
_atom_site_symmetry_multiplicity
_atom_site_calc_flag
_atom_site_refinement_flags
C106 C 0.1896(5) 0.3197(7) 0.3308(4) 0.0558(16) Uani 1 1 d .
C111 C -0.2648(6) 0.6088(9) 0.3480(5) 0.067(2) Uani 1 1 d .
C107 C 0.0884(6) 0.3811(8) 0.3410(5) 0.0639(18) Uani 1 1 d .
C101 C 0.2748(6) 0.2120(8) 0.2434(5) 0.0615(18) Uani 1 1 d .
H101 H 0.2654 0.1793 0.1907 0.074 Uiso 1 1 calc R
C110 C -0.1724(7) 0.5499(10) 0.3532(5) 0.077(2) Uani 1 1 d .
C108 C 0.0037(6) 0.4317(8) 0.3469(5) 0.0673(19) Uani 1 1 d .
C102 C 0.3738(6) 0.1523(9) 0.2335(6) 0.075(2) Uani 1 1 d .
H102 H 0.4302 0.0762 0.1747 0.09 Uiso 1 1 calc R
C109 C -0.0917(7) 0.4940(9) 0.3515(5) 0.073(2) Uani 1 1 d .
C114 C -0.2610(8) 0.5537(9) 0.2626(5) 0.078(2) Uani 1 1 d .
H114 H -0.1993 0.4768 0.2082 0.094 Uiso 1 1 calc R
C105 C 0.2065(7) 0.3724(10) 0.4075(5) 0.093(3) Uani 1 1 d .
H105 H 0.1503 0.4466 0.4668 0.112 Uiso 1 1 calc R
C104 C 0.3069(9) 0.3147(12) 0.3956(7) 0.112(4) Uani 1 1 d .
H104 H 0.3187 0.3513 0.4469 0.135 Uiso 1 1 calc R
C112 C -0.3577(7) 0.7231(14) 0.4258(6) 0.131(5) Uani 1 1 d .
H112 H -0.3605 0.766 0.484 0.157 Uiso 1 1 calc R
C115 C -0.3500(11) 0.6137(13) 0.2580(9) 0.111(4) Uani 1 1 d .
H115 H -0.3464 0.5792 0.1996 0.133 Uiso 1 1 calc R
C116 C -0.4397(10) 0.7181(17) 0.3339(12) 0.136(6) Uani 1 1 d .
H116 H -0.4993 0.7533 0.329 0.164 Uiso 1 1 calc R
C103 C 0.3892(7) 0.2038(11) 0.3086(7) 0.094(3) Uani 1 1 d .
H103 H 0.4564 0.1637 0.3014 0.113 Uiso 1 1 calc R
C113 C -0.4455(8) 0.7748(18) 0.4196(9) 0.182(8) Uani 1 1 d .
H113 H -0.509 0.8483 0.4735 0.218 Uiso 1 1 calc R
Ni2 Ni 0.24278(5) 0.36211(7) 0.01711(4) 0.02605(14) Uani 1 1 d .
Ni1 Ni 0.23867(5) -0.13500(7) 0.01896(4) 0.02662(14) Uani 1 1 d .
S2 S 0.40320(10) -0.08995(14) -0.01426(10) 0.0344(3) Uani 1 1 d .
S4 S 0.41544(10) 0.36944(14) -0.07417(9) 0.0351(3) Uani 1 1 d .
S1 S 0.07160(10) 0.35639(14) 0.10548(9) 0.0361(3) Uani 1 1 d .
S3 S 0.07727(11) 0.81128(15) 0.04701(11) 0.0422(3) Uani 1 1 d .
C3 C 0.1213(4) 0.6639(5) 0.0481(3) 0.0269(10) Uani 1 1 d .
C2 C 0.3634(4) 0.0600(5) -0.0146(3) 0.0269(10) Uani 1 1 d .
N41 N 0.2308(3) 0.2557(4) 0.8908(3) 0.0304(9) Uani 1 1 d .
C1 C 0.1132(4) 0.1946(5) 0.0914(3) 0.0275(10) Uani 1 1 d .
C4 C 0.3722(4) 0.5349(5) -0.0556(3) 0.0276(10) Uani 1 1 d .
N2 N 0.3358(3) 0.1651(4) -0.0152(3) 0.0336(10) Uani 1 1 d .
N1 N 0.1414(4) 0.0798(5) 0.0810(3) 0.0366(10) Uani 1 1 d .
N4 N 0.3392(3) 0.6497(4) -0.0432(3) 0.0292(9) Uani 1 1 d .
N31 N 0.2533(3) 0.4721(4) 0.1431(3) 0.0341(10) Uani 1 1 d .
N21 N 0.2537(3) 0.8243(5) 0.8872(3) 0.0334(9) Uani 1 1 d .
N11 N 0.2192(3) -0.0962(5) 0.1510(3) 0.0328(9) Uani 1 1 d .
O41 O 0.1186(3) 0.1475(5) 0.6457(3) 0.0586(12) Uani 1 1 d .
C13 C 0.2019(4) -0.0358(6) 0.3226(4) 0.0383(12) Uani 1 1 d .
N3 N 0.1516(3) 0.5594(5) 0.0488(3) 0.0330(9) Uani 1 1 d .
C43 C 0.2137(4) 0.1405(6) 0.7283(3) 0.0346(11) Uani 1 1 d .
C33 C 0.2635(5) 0.5917(6) 0.3093(4) 0.0397(13) Uani 1 1 d .
C11 C 0.3021(4) -0.1612(6) 0.1572(4) 0.0364(12) Uani 1 1 d .
H11 H 0.3664 -0.2278 0.1022 0.044 Uiso 1 1 calc R
O42 O 0.2872(3) -0.0182(5) 0.5649(3) 0.0621(13) Uani 1 1 d .
H242 H 0.2749 -0.0401 0.5208 0.093 Uiso 1 1 calc R
O11 O 0.2794(3) -0.0672(5) 0.4117(3) 0.0643(13) Uani 1 1 d .
C23 C 0.2653(4) 0.7647(6) 0.7171(4) 0.0395(13) Uani 1 1 d .
C35 C 0.3453(4) 0.4284(6) 0.1437(4) 0.0419(13) Uani 1 1 d .
H35 H 0.4064 0.3564 0.0871 0.05 Uiso 1 1 calc R
C22 C 0.3541(5) 0.7017(6) 0.7205(4) 0.0426(14) Uani 1 1 d .
H22 H 0.4192 0.6378 0.666 0.051 Uiso 1 1 calc R
O32 O 0.3564(4) 0.6001(5) 0.3952(3) 0.0640(13) Uani 1 1 d .
C25 C 0.1688(4) 0.8844(6) 0.8823(4) 0.0473(15) Uani 1 1 d .
H25 H 0.1046 0.9483 0.9378 0.057 Uiso 1 1 calc R
O22 O 0.1829(4) 0.7932(5) 0.6301(3) 0.0646(13) Uani 1 1 d .
C32 C 0.1687(5) 0.6397(6) 0.3094(4) 0.0438(13) Uani 1 1 d .
H32 H 0.1067 0.7122 0.3651 0.053 Uiso 1 1 calc R
C21 C 0.3444(4) 0.7358(6) 0.8069(3) 0.0377(12) Uani 1 1 d .
H21 H 0.4049 0.6942 0.8088 0.045 Uiso 1 1 calc R
C42 C 0.3053(4) 0.0770(6) 0.7278(4) 0.0413(13) Uani 1 1 d .
H42 H 0.3627 -0.0061 0.6728 0.05 Uiso 1 1 calc R
O31 O 0.1804(4) 0.7347(5) 0.4740(3) 0.0659(13) Uani 1 1 d .
H231 H 0.1909 0.7584 0.5192 0.099 Uiso 1 1 calc R
C14 C 0.1147(5) 0.0324(7) 0.3180(4) 0.0449(14) Uani 1 1 d .
H14 H 0.0495 0.0986 0.372 0.054 Uiso 1 1 calc R
C24 C 0.1711(5) 0.8568(7) 0.7992(4) 0.0530(17) Uani 1 1 d .
H24 H 0.1096 0.9002 0.7991 0.064 Uiso 1 1 calc R
C12 C 0.2968(4) -0.1346(6) 0.2401(4) 0.0394(13) Uani 1 1 d .
H12 H 0.3562 -0.1824 0.2411 0.047 Uiso 1 1 calc R
C46 C 0.2041(5) 0.0874(6) 0.6408(4) 0.0406(13) Uani 1 1 d .
C36 C 0.2682(5) 0.6461(7) 0.3987(4) 0.0481(15) Uani 1 1 d .
C15 C 0.1277(4) -0.0010(6) 0.2309(4) 0.0396(12) Uani 1 1 d .
H15 H 0.0696 0.0452 0.2277 0.048 Uiso 1 1 calc R
C31 C 0.1678(4) 0.5776(6) 0.2248(4) 0.0413(13) Uani 1 1 d .
H31 H 0.104 0.6116 0.2251 0.05 Uiso 1 1 calc R
C45 C 0.1411(4) 0.3135(6) 0.8913(4) 0.0389(12) Uani 1 1 d .
H45 H 0.0834 0.3933 0.9478 0.047 Uiso 1 1 calc R
O21 O 0.3577(4) 0.6504(6) 0.5531(3) 0.0716(14) Uani 1 1 d .
H221 H 0.3508 0.6409 0.5079 0.107 Uiso 1 1 calc R
C16 C 0.1977(5) -0.0030(7) 0.4134(4) 0.0464(14) Uani 1 1 d .
C26 C 0.2688(6) 0.7334(7) 0.6269(4) 0.0516(16) Uani 1 1 d .
C41 C 0.3111(4) 0.1382(6) 0.8097(4) 0.0395(13) Uani 1 1 d .
H41 H 0.3739 0.0955 0.8084 0.047 Uiso 1 1 calc R
C44 C 0.1298(4) 0.2605(6) 0.8119(4) 0.0397(12) Uani 1 1 d .
H44 H 0.0664 0.3052 0.8148 0.048 Uiso 1 1 calc R
O12 O 0.1098(4) 0.0877(6) 0.4878(3) 0.0731(15) Uani 1 1 d .
H212 H 0.1163 0.0975 0.5332 0.11 Uiso 1 1 calc R
C34 C 0.3530(5) 0.4862(6) 0.2251(4) 0.0481(15) Uani 1 1 d .
H34 H 0.4183 0.4538 0.2228 0.058 Uiso 1 1 calc R

loop_
_atom_type_symbol
_atom_type_description
_atom_type_scat_dispersion_real
_atom_type_scat_dispersion_imag
_atom_type_scat_source
C C 0.0033 0.0016 'International Tables Vol C Tables 4.2.6.8 and 6.1.1.4'
H H 0 0 'International Tables Vol C Tables 4.2.6.8 and 6.1.1.4'
N N 0.0061 0.0033 'International Tables Vol C Tables 4.2.6.8 and 6.1.1.4'
O O 0.0106 0.006 'International Tables Vol C Tables 4.2.6.8 and 6.1.1.4'
S S 0.1246 0.1234 'International Tables Vol C Tables 4.2.6.8 and 6.1.1.4'
Ni Ni 0.3393 1.1124 'International Tables Vol C Tables 4.2.6.8 and 6.1.1.4'

loop_
_geom_angle_atom_site_label_1
_geom_angle_atom_site_label_2
_geom_angle_atom_site_label_3
_geom_angle
_geom_angle_site_symmetry_1
_geom_angle_site_symmetry_3
C101 C106 C105 118.8(7) . .
C101 C106 C107 120.5(7) . .
C105 C106 C107 120.6(6) . .
C114 C111 C112 117.9(8) . .
C114 C111 C110 119.6(8) . .
C112 C111 C110 122.5(7) . .
C108 C107 C106 178.0(7) . .
C106 C101 C102 120.5(7) . .
C109 C110 C111 175.8(9) . .
C107 C108 C109 176.9(9) . .
C103 C102 C101 120.1(8) . .
C110 C109 C108 177.2(9) . .
C111 C114 C115 119.1(9) . .
C104 C105 C106 119.8(8) . .
C103 C104 C105 120.2(9) . .
C113 C112 C111 121.5(10) . .
C116 C115 C114 121.8(10) . .
C115 C116 C113 120.2(11) . .
C102 C103 C104 120.5(9) . .
C116 C113 C112 119.3(11) . .
N3 Ni2 N2 179.23(19) . .
N3 Ni2 N31 89.41(16) . .
N2 Ni2 N31 90.42(16) . .
N3 Ni2 N41 89.47(16) . 1_554
N2 Ni2 N41 90.70(16) . 1_554
N31 Ni2 N41 178.86(16) . 1_554
N3 Ni2 S1 86.52(12) . .
N2 Ni2 S1 94.23(13) . .
N31 Ni2 S1 91.00(12) . .
N41 Ni2 S1 89.14(11) 1_554 .
N3 Ni2 S4 92.78(12) . .
N2 Ni2 S4 86.47(13) . .
N31 Ni2 S4 89.69(12) . .
N41 Ni2 S4 90.15(11) 1_554 .
S1 Ni2 S4 179.01(5) . .
N1 Ni1 N4 178.80(18) . 1_545
N1 Ni1 N11 91.05(16) . .
N4 Ni1 N11 88.58(16) 1_545 .
N1 Ni1 N21 88.95(16) . 1_544
N4 Ni1 N21 91.45(15) 1_545 1_544
N11 Ni1 N21 178.10(17) . 1_544
N1 Ni1 S2 93.42(13) . .
N4 Ni1 S2 85.45(11) 1_545 .
N11 Ni1 S2 91.40(12) . .
N21 Ni1 S2 90.50(12) 1_544 .
N1 Ni1 S3 88.19(13) . 1_545
N4 Ni1 S3 92.94(12) 1_545 1_545
N11 Ni1 S3 89.73(12) . 1_545
N21 Ni1 S3 88.38(12) 1_544 1_545
S2 Ni1 S3 178.01(6) . 1_545
C2 S2 Ni1 100.50(17) . .
C4 S4 Ni2 102.12(17) . .
C1 S1 Ni2 102.35(17) . .
C3 S3 Ni1 98.98(17) . 1_565
N3 C3 S3 179.3(4) . .
N2 C2 S2 179.7(6) . .
C45 N41 C41 117.4(4) . .
C45 N41 Ni2 119.2(3) . 1_556
C41 N41 Ni2 123.3(3) . 1_556
N1 C1 S1 178.9(5) . .
N4 C4 S4 177.7(5) . .
C2 N2 Ni2 161.2(4) . .
C1 N1 Ni1 157.6(4) . .
C4 N4 Ni1 160.0(4) . 1_565
C31 N31 C35 117.3(4) . .
C31 N31 Ni2 121.7(4) . .
C35 N31 Ni2 120.9(3) . .
C21 N21 C25 116.6(4) . .
C21 N21 Ni1 123.1(3) . 1_566
C25 N21 Ni1 120.2(4) . 1_566
C15 N11 C11 117.3(4) . .
C15 N11 Ni1 122.3(3) . .
C11 N11 Ni1 120.3(3) . .
C12 C13 C14 118.7(5) . .
C12 C13 C16 118.9(5) . .
C14 C13 C16 122.5(5) . .
C3 N3 Ni2 163.2(4) . .
C42 C43 C44 118.3(5) . .
C42 C43 C46 122.4(5) . .
C44 C43 C46 119.3(5) . .
C34 C33 C32 118.5(5) . .
C34 C33 C36 120.2(5) . .
C32 C33 C36 121.2(5) . .
N11 C11 C12 123.3(5) . .
C24 C23 C22 118.5(5) . .
C24 C23 C26 119.5(5) . .
C22 C23 C26 121.9(5) . .
N31 C35 C34 122.6(5) . .
C23 C22 C21 118.5(5) . .
N21 C25 C24 123.5(5) . .
C33 C32 C31 118.5(5) . .
N21 C21 C22 123.9(5) . .
C43 C42 C41 119.2(5) . .
C15 C14 C13 118.2(5) . .
C23 C24 C25 119.0(5) . .
C11 C12 C13 119.1(5) . .
O41 C46 O42 124.5(5) . .
O41 C46 C43 119.5(5) . .
O42 C46 C43 116.0(5) . .
O32 C36 O31 124.5(5) . .
O32 C36 C33 119.0(5) . .
O31 C36 C33 116.5(5) . .
N11 C15 C14 123.4(5) . .
N31 C31 C32 123.6(5) . .
N41 C45 C44 123.1(5) . .
O11 C16 O12 124.0(5) . .
O11 C16 C13 118.6(5) . .
O12 C16 C13 117.5(5) . .
O21 C26 O22 125.0(5) . .
O21 C26 C23 117.4(6) . .
O22 C26 C23 117.6(6) . .
N41 C41 C42 123.0(5) . .
C43 C44 C45 119.0(5) . .
C33 C34 C35 119.4(5) . .

loop_
_geom_bond_atom_site_label_1
_geom_bond_atom_site_label_2
_geom_bond_distance
_geom_bond_site_symmetry_2
C106 C101 1.378(9) .
C106 C105 1.382(10) .
C106 C107 1.408(10) .
C111 C114 1.366(9) .
C111 C112 1.373(11) .
C111 C110 1.429(11) .
C107 C108 1.199(10) .
C101 C102 1.378(10) .
C110 C109 1.199(10) .
C108 C109 1.381(11) .
C102 C103 1.344(11) .
C114 C115 1.381(13) .
C105 C104 1.378(12) .
C104 C103 1.368(12) .
C112 C113 1.357(12) .
C115 C116 1.315(15) .
C116 C113 1.357(17) .
Ni2 N3 2.016(4) .
Ni2 N2 2.018(4) .
Ni2 N31 2.145(4) .
Ni2 N41 2.156(4) 1_554
Ni2 S1 2.5152(15) .
Ni2 S4 2.5583(15) .
Ni1 N1 2.036(4) .
Ni1 N4 2.053(4) 1_545
Ni1 N11 2.135(4) .
Ni1 N21 2.142(4) 1_544
Ni1 S2 2.4968(15) .
Ni1 S3 2.5040(16) 1_545
S2 C2 1.643(5) .
S4 C4 1.646(5) .
S1 C1 1.640(5) .
S3 C3 1.634(5) .
S3 Ni1 2.5040(16) 1_565
C3 N3 1.157(6) .
C2 N2 1.155(6) .
N41 C45 1.333(6) .
N41 C41 1.333(6) .
N41 Ni2 2.156(4) 1_556
C1 N1 1.159(6) .
C4 N4 1.151(6) .
N4 Ni1 2.053(4) 1_565
N31 C31 1.329(7) .
N31 C35 1.340(6) .
N21 C21 1.327(6) .
N21 C25 1.333(6) .
N21 Ni1 2.142(4) 1_566
N11 C15 1.336(6) .
N11 C11 1.342(6) .
O41 C46 1.244(6) .
C13 C12 1.383(7) .
C13 C14 1.390(7) .
C13 C16 1.495(7) .
C43 C42 1.374(7) .
C43 C44 1.375(7) .
C43 C46 1.497(7) .
C33 C34 1.371(8) .
C33 C32 1.379(7) .
C33 C36 1.491(7) .
C11 C12 1.366(6) .
O42 C46 1.275(6) .
O11 C16 1.240(6) .
C23 C24 1.368(8) .
C23 C22 1.377(7) .
C23 C26 1.492(7) .
C35 C34 1.382(7) .
C22 C21 1.382(7) .
O32 C36 1.257(7) .
C25 C24 1.382(7) .
O22 C26 1.263(7) .
C32 C31 1.383(7) .
C42 C41 1.377(7) .
O31 C36 1.270(7) .
C14 C15 1.383(7) .
C45 C44 1.378(7) .
O21 C26 1.261(7) .
C16 O12 1.266(7) .

loop_
_geom_hbond_atom_site_label_D
_geom_hbond_atom_site_label_H
_geom_hbond_atom_site_label_A
_geom_hbond_distance_DH
_geom_hbond_distance_HA
_geom_hbond_distance_DA
_geom_hbond_angle_DHA
_geom_hbond_site_symmetry_A
_geom_hbond_publ_flag
O12 H212 O42 0.820(6) 1.875(5) 2.690(8) 172.1(3) 1_555 yes
O21 H221 O32 0.820(6) 1.852(6) 2.666(8) 171.5(4) 1_555 yes
O31 H231 O22 0.820(6) 1.825(6) 2.619(8) 162.7(3) 1_555 yes
O42 H242 O11 0.820(5) 1.834(6) 2.625(8) 161.6(3) 1_555 yes
